data_9009371
loop_
_publ_author_name
'Wildner, M.'
'Giester, G.'

_publ_section_title
;
 The crystal structures of kieserite-type compounds.
 I. Crystal structures of Me(II)SO4*H2O (Me = Mn,Fe,Co,Ni,Zn)
;
_journal_name_full 'Neues Jahrbuch fur Mineralogie, Monatshefte'
_journal_page_first 296
_journal_page_last 306
_journal_volume 1991
_journal_year 1991
_chemical_compound_source Synthetic
_chemical_formula_sum 'Co H2 O5 S'
_chemical_name_mineral Cobaltkieserite
_space_group_IT_number 15
_symmetry_space_group_name_Hall '-C 2yc'
_symmetry_space_group_name_H-M 'C 1 2/c 1'
_cell_angle_alpha 90
_cell_angle_beta 118.56
_cell_angle_gamma 90
_cell_formula_units_Z 4
_cell_length_a 6.960
_cell_length_b 7.586
_cell_length_c 7.621
_cell_volume 353.415
_database_code_amcsd 0014853
_exptl_crystal_density_diffrn 3.252
_cod_depositor_comments
;
     Z value introduced to be consistent with given formula
                                      miguel
;
_cod_original_formula_sum 'Co S O5 H2'
_cod_database_code 9009371

loop_
_space_group_symop_operation_xyz
x,y,z
1/2+x,1/2+y,z
x,-y,1/2+z
1/2+x,1/2-y,1/2+z
-x,y,1/2-z
1/2-x,1/2+y,1/2-z
-x,-y,-z
1/2-x,1/2-y,-z

loop_
_atom_site_aniso_label
_atom_site_aniso_U_11
_atom_site_aniso_U_22
_atom_site_aniso_U_33
_atom_site_aniso_U_12
_atom_site_aniso_U_13
_atom_site_aniso_U_23
Co 0.01300 0.01480 0.01460 0.00010 0.00620 0.00050
S 0.01160 0.01340 0.01480 0.00000 0.00570 0.00000
O1 0.01490 0.02160 0.02230 0.00360 0.00720 0.00740
O2 0.01820 0.01720 0.02350 0.00200 0.01230 0.00550
O3 0.01700 0.01770 0.01730 0.00000 0.00850 0.00000

loop_
_atom_site_label
_atom_site_fract_x
_atom_site_fract_y
_atom_site_fract_z
_atom_site_U_iso_or_equiv
Co 0.00000 0.50000 0.00000 ?
S 0.00000 0.15371 0.25000 ?
O1 0.17250 0.04290 0.40040 ?
O2 0.09690 0.26670 0.15400 ?
O3 0.00000 0.63830 0.25000 ?
H 0.11000 0.71400 0.28400 0.04200

loop_
_cod_related_entry_id
_cod_related_entry_database
_cod_related_entry_code
1 AMCSD 0014853
